data_2201755
loop_
_publ_author_name
'F\'abry, Jan'
'Krupkov\'a, Radmila'
'C\'isa\<rov\'a, Ivana'

_publ_section_title
;
 Ammonium dipotassium hydrogen difluorophosphate at room temperature
;
_journal_issue 2
_journal_name_full 'Acta Crystallographica Section E'
_journal_page_first i14
_journal_page_last i16
_journal_paper_doi 10.1107/S160053680300117X
_journal_volume 59
_journal_year 2003
_chemical_formula_iupac '(H4 N)0.926 K2.074 (H1 F2 O6 P2)'
_chemical_formula_moiety '(H4 N)0.926 K2.074 (H1 F2 O6 P2)'
_chemical_formula_structural '(N H4)0.926 K2.074 ((P O3 F)2 H)'
_chemical_formula_sum 'F2 H4.704 K2.074 N0.926 O6 P2'
_chemical_formula_weight 294.75
_chemical_name_common
;
dipotassium ammonium hydrogen difluorophosphate
;
_chemical_name_systematic
;
dipotassium ammonium hydrogen difluorophosphate
;
_space_group_IT_number 15
_symmetry_cell_setting monoclinic
_symmetry_space_group_name_Hall '-C 2yc'
_symmetry_space_group_name_H-M 'C 1 2/c 1'
_atom_sites_solution_hydrogens difmap
_atom_sites_solution_primary direct
_atom_sites_solution_secondary difmap
_audit_creation_method SHELXL-97
_cell_angle_alpha 90.00
_cell_angle_beta 113.570(3)
_cell_angle_gamma 90.00
_cell_formula_units_Z 4
_cell_length_a 7.9470(3)
_cell_length_b 11.6800(4)
_cell_length_c 9.7290(3)
_cell_measurement_reflns_used 4538
_cell_measurement_temperature 293(2)
_cell_measurement_theta_max 27.48
_cell_measurement_theta_min 1
_cell_volume 827.72(5)
_computing_cell_refinement 'HKL SCALEPACK (Otwinowski & Minor, 1997)'
_computing_data_collection 'COLLECT (Nonius, 1997-2000)'
_computing_data_reduction 'HKL DENZO (Otwinowski & Minor, 1997) and SCALEPACK'
_computing_molecular_graphics 'ORTEPIII (Burnett & Johnson, 1996)'
_computing_publication_material SHELXL97
_computing_structure_refinement 'SHELXL97 (Sheldrick, 1997)'
_computing_structure_solution 'SIR97 (Cascarano et al., 1996)'
_diffrn_ambient_temperature 292.0(10)
_diffrn_detector_area_resol_mean 9.091
_diffrn_measured_fraction_theta_full 0.991
_diffrn_measured_fraction_theta_max 0.991
_diffrn_measurement_device_type 'Nonius KappaCCD'
_diffrn_measurement_method \w
_diffrn_radiation_monochromator graphite
_diffrn_radiation_source 'fine-focus sealed tube'
_diffrn_radiation_type MoK\a
_diffrn_radiation_wavelength 0.71070
_diffrn_reflns_av_R_equivalents 0.0295
_diffrn_reflns_av_sigmaI/netI 0.0213
_diffrn_reflns_limit_h_max 10
_diffrn_reflns_limit_h_min -10
_diffrn_reflns_limit_k_max 15
_diffrn_reflns_limit_k_min -15
_diffrn_reflns_limit_l_max 12
_diffrn_reflns_limit_l_min -12
_diffrn_reflns_number 5391
_diffrn_reflns_theta_full 27.46
_diffrn_reflns_theta_max 27.46
_diffrn_reflns_theta_min 3.30
_diffrn_standards_number 0
_exptl_absorpt_coefficient_mu 1.603
_exptl_absorpt_correction_T_max 0.796
_exptl_absorpt_correction_T_min 0.715
_exptl_absorpt_correction_type multi-scan
_exptl_absorpt_process_details '(SORTAV; Blessing, 1997)'
_exptl_crystal_colour colourless
_exptl_crystal_density_diffrn 2.365
_exptl_crystal_density_method 'not measured'
_exptl_crystal_description 'triangular plate'
_exptl_crystal_F_000 586.368
_exptl_crystal_size_max 0.5
_exptl_crystal_size_mid 0.25
_exptl_crystal_size_min 0.15
_refine_diff_density_max 0.245
_refine_diff_density_min -0.296
_refine_ls_extinction_coef 0.0124(18)
_refine_ls_extinction_expression Fc^*^=kFc[1+0.001xFc^2^\l^3^/sin(2\q)]^-1/4^
_refine_ls_extinction_method SHELXL97
_refine_ls_goodness_of_fit_ref 1.105
_refine_ls_hydrogen_treatment mixed
_refine_ls_matrix_type full
_refine_ls_number_parameters 79
_refine_ls_number_reflns 942
_refine_ls_number_restraints 10
_refine_ls_restrained_S_all 1.103
_refine_ls_R_factor_all 0.0214
_refine_ls_R_factor_gt 0.0206
_refine_ls_shift/su_max 0.001
_refine_ls_shift/su_mean 0.000
_refine_ls_structure_factor_coef Fsqd
_refine_ls_weighting_details 'calc w = 1/[\s^2^(Fo^2^)+(0.0222P)^2^+0.6144P] where P = (Fo^2^+2Fc^2^)/3'
_refine_ls_weighting_scheme calc
_refine_ls_wR_factor_gt 0.0535
_refine_ls_wR_factor_ref 0.0540
_reflns_number_gt 908
_reflns_number_total 942
_reflns_threshold_expression I>2\s(I)
_cod_data_source_file br6075.cif
_cod_data_source_block I
_cod_original_cell_volume 827.71(5)
_cod_original_sg_symbol_H-M 'C 2/c'
_cod_original_formula_sum 'H4.704 F2 K2.074 N0.926 O6 P2'
_cod_database_code 2201755
_cod_database_fobs_code 2201755

loop_
_symmetry_equiv_pos_as_xyz
'x, y, z'
'-x, y, -z+1/2'
'x+1/2, y+1/2, z'
'-x+1/2, y+1/2, -z+1/2'
'-x, -y, -z'
'x, -y, z-1/2'
'-x+1/2, -y+1/2, -z'
'x+1/2, -y+1/2, z-1/2'

loop_
_atom_site_label
_atom_site_fract_x
_atom_site_fract_y
_atom_site_fract_z
_atom_site_U_iso_or_equiv
_atom_site_adp_type
_atom_site_calc_flag
_atom_site_refinement_flags
_atom_site_occupancy
_atom_site_disorder_assembly
_atom_site_disorder_group
_atom_site_type_symbol
P1 0.20952(4) 0.11763(3) 0.67774(4) 0.01911(14) Uani d . 1 . . P
K1 0.5000 0.36364(3) 0.7500 0.02554(15) Uani d S 1 . . K
K2 0.40575(7) 0.86732(4) 0.56294(6) 0.0315(2) Uani d P 0.537(3) . . K
N2 0.40575(7) 0.86732(4) 0.56294(6) 0.0315(2) Uani d PD 0.463(3) . . N
H2 0.328(5) 0.876(3) 0.610(4) 0.058(14) Uiso d PD 0.463(3) . . H
H3 0.460(7) 0.798(2) 0.584(7) 0.16(3) Uiso d PD 0.463(3) . . H
H4 0.355(6) 0.887(4) 0.4646(17) 0.083(19) Uiso d PD 0.463(3) . . H
H5 0.495(5) 0.922(3) 0.607(5) 0.080(17) Uiso d PD 0.463(3) . . H
F1 0.33434(12) 0.13492(8) 0.58546(11) 0.0361(2) Uani d . 1 . . F
O1 0.01999(13) 0.09842(9) 0.55062(12) 0.0312(3) Uani d . 1 . . O
O2 0.28305(13) 0.01327(8) 0.77045(12) 0.0296(3) Uani d . 1 . . O
O3 0.22155(13) 0.22794(8) 0.75689(12) 0.0295(2) Uani d . 1 . . O
H1 0.0000 0.0000 0.5000 0.099(13) Uiso d S 1 . . H

loop_
_atom_site_aniso_label
_atom_site_aniso_U_11
_atom_site_aniso_U_22
_atom_site_aniso_U_33
_atom_site_aniso_U_12
_atom_site_aniso_U_13
_atom_site_aniso_U_23
P1 0.0187(2) 0.0185(2) 0.0197(2) -0.00152(10) 0.00721(14) -0.00072(11)
K1 0.0247(2) 0.0241(2) 0.0320(3) 0.000 0.01575(18) 0.000
K2 0.0333(4) 0.0368(4) 0.0242(3) 0.00133(19) 0.0113(2) 0.00219(18)
N2 0.0333(4) 0.0368(4) 0.0242(3) 0.00133(19) 0.0113(2) 0.00219(18)
F1 0.0367(5) 0.0437(5) 0.0375(5) 0.0036(4) 0.0249(4) 0.0049(4)
O1 0.0233(5) 0.0323(5) 0.0282(5) 0.0010(4) 0.0001(4) -0.0032(4)
O2 0.0270(5) 0.0242(5) 0.0311(5) -0.0012(4) 0.0049(4) 0.0067(4)
O3 0.0321(5) 0.0233(5) 0.0352(5) -0.0050(4) 0.0157(4) -0.0078(4)

loop_
_atom_type_symbol
_atom_type_description
_atom_type_scat_dispersion_real
_atom_type_scat_dispersion_imag
_atom_type_scat_source
N N 0.0061 0.0033 'International Tables Vol C Tables 4.2.6.8 and 6.1.1.4'
H H 0.0000 0.0000 'International Tables Vol C Tables 4.2.6.8 and 6.1.1.4'
K K 0.2009 0.2494 'International Tables Vol C Tables 4.2.6.8 and 6.1.1.4'
P P 0.1023 0.0942 'International Tables Vol C Tables 4.2.6.8 and 6.1.1.4'
O O 0.0106 0.0060 'International Tables Vol C Tables 4.2.6.8 and 6.1.1.4'
F F 0.0171 0.0103 'International Tables Vol C Tables 4.2.6.8 and 6.1.1.4'

loop_
_geom_angle_atom_site_label_1
_geom_angle_atom_site_label_2
_geom_angle_atom_site_label_3
_geom_angle_site_symmetry_1
_geom_angle_site_symmetry_3
_geom_angle
_geom_angle_publ_flag
O3 P1 O2 . . 117.90(6) yes
O3 P1 O1 . . 112.56(6) yes
O2 P1 O1 . . 112.89(6) yes
O3 P1 F1 . . 104.87(5) yes
O2 P1 F1 . . 105.23(5) yes
O1 P1 F1 . . 101.28(6) yes
H2 N2 H3 . . 110(3) no
H2 N2 H4 . . 113(3) no
H2 N2 H5 . . 104(3) no
H3 N2 H4 . . 116(4) no
H3 N2 H5 . . 108(4) no
H4 N2 H5 . . 104(3) no
O3 K1 O3 2_656 . 109.45(4) no
O3 K1 O2 2_656 4_556 173.84(3) no
O3 K1 O2 . 4_556 74.26(3) no
O3 K1 O2 2_656 3 74.26(3) no
O3 K1 O2 . 3 173.84(3) no
O3 K1 O1 2_656 8_556 113.17(3) no
O3 K1 O1 . 8_556 77.47(3) no
O3 K1 O1 2_656 7_556 77.47(3) no
O3 K1 O1 . 7_556 113.17(3) no
O2 K1 O2 4_556 3 102.50(4) no
O2 K1 O1 4_556 7_556 96.60(3) no
O2 K1 O1 3 7_556 72.17(3) no
O2 K1 O1 4_556 8_556 72.17(3) no
O2 K1 O1 3 8_556 96.60(3) no
O1 K1 O1 7_556 8_556 162.41(4) no
O3 K2 O2 4_556 2_666 115.03(4) no
O3 K2 O3 4_556 3 73.31(4) no
O2 K2 O3 2_666 3 69.56(3) no
O3 K2 F1 4_556 5_666 141.50(3) no
O2 K2 F1 2_666 5_666 70.89(3) no
O3 K2 F1 3 5_666 74.09(3) no
O3 K2 O3 4_556 6_565 104.42(3) no
O2 K2 O3 2_666 6_565 138.58(3) no
O3 K2 O3 3 6_565 112.81(2) no
F1 K2 O3 5_666 6_565 70.51(3) no
O3 K2 O2 4_556 6_565 142.78(3) no
O2 K2 O2 2_666 6_565 98.02(3) no
O3 K2 O2 3 6_565 137.95(3) no
F1 K2 O2 5_666 6_565 63.95(3) no
O3 K2 O2 6_565 6_565 50.96(3) no
O3 K2 O2 4_556 1_565 68.35(3) no
O2 K2 O2 2_666 1_565 74.45(4) no
O3 K2 O2 3 1_565 107.27(3) no
F1 K2 O2 5_666 1_565 142.23(3) no
O3 K2 O2 6_565 1_565 135.06(3) no
O2 K2 O2 6_565 1_565 107.45(2) no
O3 K2 O1 4_556 5_566 72.07(3) no
O2 K2 O1 2_666 5_566 132.78(3) no
O3 K2 O1 3 5_566 144.76(3) no
F1 K2 O1 5_666 5_566 134.04(3) no
O3 K2 O1 6_565 5_566 70.35(3) no
O2 K2 O1 6_565 5_566 72.97(3) no
O2 K2 O1 1_565 5_566 65.23(3) no
O3 K2 F1 4_556 1_565 113.49(3) no
O2 K2 F1 2_666 1_565 61.54(3) no
O3 K2 F1 3 1_565 128.56(3) no
F1 K2 F1 5_666 1_565 102.70(2) no
O3 K2 F1 6_565 1_565 113.96(3) no
O2 K2 F1 6_565 1_565 66.83(3) no
O2 K2 F1 1_565 1_565 45.89(2) no
O1 K2 F1 5_566 1_565 72.76(3) no
O3 K2 O1 4_556 3 69.42(3) no
O2 K2 O1 2_666 3 113.28(3) no
O3 K2 O1 3 3 47.13(3) no
F1 K2 O1 5_666 3 73.53(3) no
O3 K2 O1 6_565 3 68.69(3) no
O2 K2 O1 6_565 3 113.88(3) no
O2 K2 O1 1_565 3 135.80(3) no
O1 K2 O1 5_566 3 112.59(2) no
F1 K2 O1 1_565 3 174.65(3) no

loop_
_geom_bond_atom_site_label_1
_geom_bond_atom_site_label_2
_geom_bond_site_symmetry_2
_geom_bond_distance
_geom_bond_publ_flag
P1 O3 . 1.4843(10) yes
P1 O2 . 1.4897(10) yes
P1 O1 . 1.5358(10) yes
P1 F1 . 1.5947(9) yes
K1 O3 2_656 2.7445(10) n
K1 O3 . 2.7445(10) yes
K1 O2 4_556 2.7921(10) n
K1 O2 3 2.7921(10) yes
K1 O1 7_556 2.8990(11) n
K1 O1 8_556 2.8990(11) yes
K1 F1 . 3.1220(10) no
K1 F1 2_656 3.1221(10) no
K1 F1 7_556 3.2827(10) no
K1 F1 8_556 3.2827(10) no
K1 O1 3 3.3991(11) no
K1 O1 4_556 3.3991(11) no
K2 O3 4_556 2.8573(11) yes
K2 O2 2_666 2.9058(11) yes
K2 O3 3 2.9532(11) yes
K2 F1 5_666 2.9557(10) yes
K2 O3 6_565 2.9599(12) yes
K2 O2 6_565 2.9622(12) yes
K2 O2 1_565 3.0834(12) yes
K2 O1 5_566 3.1366(11) yes
K2 F1 1_565 3.1999(10) yes
K2 O1 3 3.2848(11) yes
F1 K2 5_666 2.9558(10) no
F1 K2 1_545 3.1998(10) no
F1 K1 7_556 3.2827(10) no
O1 K1 7_556 2.8990(11) no
O1 K2 5_566 3.1367(11) no
O1 K2 3_445 3.2848(11) no
O1 K1 3_445 3.3991(11) no
O1 H1 . 1.2356(10) no
O2 K1 3_445 2.7921(10) no
O2 K2 2_646 2.9058(11) no
O2 K2 6_566 2.9623(12) no
O2 K2 1_545 3.0833(12) no
O3 K2 4_546 2.8573(11) no
O3 K2 3_445 2.9532(11) no
O3 K2 6_566 2.9599(12) no

loop_
_geom_hbond_atom_site_label_D
_geom_hbond_atom_site_label_H
_geom_hbond_atom_site_label_A
_geom_hbond_site_symmetry_A
_geom_hbond_distance_DH
_geom_hbond_distance_HA
_geom_hbond_distance_DA
_geom_hbond_angle_DHA
_geom_hbond_publ_flag
N2 H2 O2 1_565 0.911(10) 2.36(3) 3.0834(12) 136(3) yes
N2 H2 O3 4_556 0.911(10) 2.29(4) 2.8573(11) 120(3) yes
N2 H3 O1 3 0.903(10) 2.43(2) 3.2848(11) 159(5) yes
N2 H3 O3 3 0.903(10) 2.24(4) 2.9532(11) 136(5) yes
N2 H4 F1 5_666 0.908(10) 2.71(5) 2.9557(10) 97(3) no
N2 H4 O2 6_565 0.908(10) 2.092(18) 2.9622(12) 160(4) yes
N2 H4 O3 6_565 0.908(10) 2.30(4) 2.9599(12) 129(4) yes
N2 H5 O2 2_666 0.920(10) 1.999(14) 2.9058(11) 168(4) yes
N2 H5 F1 1_565 0.920(10) 2.77(5) 3.1999(10) 110(3) no
O1 H1 O1 5_556 1.24 1.24 2.471(2) 180 yes
